data_4038768
loop_
_publ_author_name
'Feberero, Claudia'
'Sedano, Carlos'
'Su\'arez-Pantiga, Samuel'
'L\'opez, Carlos Silva'
'Sanz, Roberto'

_publ_section_title
;
 Experimental and Computational Study of the 1,5-O \\rightarrow N
 Carbamoyl Snieckus-Fries-Type Rearrangement.
;
_journal_issue 19
_journal_name_full 'The Journal of organic chemistry'
_journal_page_first 12561
_journal_page_last 12578
_journal_paper_doi 10.1021/acs.joc.0c01732
_journal_volume 85
_journal_year 2020
_chemical_formula_moiety 'C24 H26 N2 O2'
_chemical_formula_sum 'C24 H26 N2 O2'
_chemical_formula_weight 374.47
_chemical_name_systematic 1,1-diethyl-3-((2-hydroxyphenyl)(phenyl)methyl)-3-phenylurea
_space_group_crystal_system monoclinic
_space_group_IT_number 14
_space_group_name_Hall '-P 2yn'
_space_group_name_H-M_alt 'P 1 21/n 1'
_atom_sites_solution_hydrogens geom
_atom_sites_solution_primary iterative
_audit_creation_date 2020-04-30
_audit_creation_method
;
Olex2 1.2
(compiled 2018.05.29 svn.r3508 for OlexSys, GUI svn.r5506)
;
_audit_update_record
;
2020-04-30 deposited with the CCDC.	2020-06-11 downloaded from the CCDC.
;
_cell_angle_alpha 90
_cell_angle_beta 100.886(12)
_cell_angle_gamma 90
_cell_formula_units_Z 4
_cell_length_a 9.495(7)
_cell_length_b 15.333(11)
_cell_length_c 14.547(10)
_cell_measurement_reflns_used 3148
_cell_measurement_temperature 173(2)
_cell_measurement_theta_max 26.02
_cell_measurement_theta_min 2.37
_cell_volume 2080(3)
_computing_cell_refinement 'SAINT v6.28A (Bruker, 2002)'
_computing_data_collection 'Bruker SMART'
_computing_data_reduction 'SAINT v6.28A (Bruker, 2002)'
_computing_molecular_graphics 'Olex2 (Dolomanov et al., 2009)'
_computing_publication_material 'Olex2 (Dolomanov et al., 2009)'
_computing_structure_refinement 'ShelXL (Sheldrick, 2015)'
_computing_structure_solution 'olex2.solve (Bourhis et al., 2015)'
_diffrn_ambient_temperature 173(2)
_diffrn_measured_fraction_theta_full 0.999
_diffrn_measured_fraction_theta_max 0.999
_diffrn_measurement_device_type 'Bruker APEX-II CCD area detector'
_diffrn_measurement_method 'omega scans'
_diffrn_radiation_monochromator graphite
_diffrn_radiation_type MoK\a
_diffrn_radiation_wavelength 0.71073
_diffrn_reflns_av_R_equivalents 0.1091
_diffrn_reflns_av_unetI/netI 0.0648
_diffrn_reflns_Laue_measured_fraction_full 0.999
_diffrn_reflns_Laue_measured_fraction_max 0.999
_diffrn_reflns_limit_h_max 11
_diffrn_reflns_limit_h_min -11
_diffrn_reflns_limit_k_max 18
_diffrn_reflns_limit_k_min -18
_diffrn_reflns_limit_l_max 17
_diffrn_reflns_limit_l_min -17
_diffrn_reflns_number 19174
_diffrn_reflns_point_group_measured_fraction_full 0.999
_diffrn_reflns_point_group_measured_fraction_max 0.999
_diffrn_reflns_theta_full 24.999
_diffrn_reflns_theta_max 24.999
_diffrn_reflns_theta_min 1.948
_exptl_absorpt_coefficient_mu 0.076
_exptl_absorpt_correction_type none
_exptl_crystal_colour colourless
_exptl_crystal_colour_primary colourless
_exptl_crystal_density_diffrn 1.196
_exptl_crystal_density_method none
_exptl_crystal_description prism
_exptl_crystal_F_000 800
_exptl_crystal_size_max 0.2
_exptl_crystal_size_mid 0.2
_exptl_crystal_size_min 0.1
_refine_diff_density_max 0.136
_refine_diff_density_min -0.194
_refine_diff_density_rms 0.039
_refine_ls_extinction_method none
_refine_ls_goodness_of_fit_ref 0.955
_refine_ls_hydrogen_treatment constr
_refine_ls_matrix_type full
_refine_ls_number_parameters 256
_refine_ls_number_reflns 3664
_refine_ls_number_restraints 0
_refine_ls_restrained_S_all 0.955
_refine_ls_R_factor_all 0.0869
_refine_ls_R_factor_gt 0.0499
_refine_ls_shift/su_max 0.000
_refine_ls_shift/su_mean 0.000
_refine_ls_structure_factor_coef Fsqd
_refine_ls_weighting_details 'w=1/[\s^2^(Fo^2^)+(0.0425P)^2^] where P=(Fo^2^+2Fc^2^)/3'
_refine_ls_weighting_scheme calc
_refine_ls_wR_factor_gt 0.1010
_refine_ls_wR_factor_ref 0.1104
_reflns_Friedel_coverage 0.000
_reflns_number_gt 2233
_reflns_number_total 3664
_reflns_threshold_expression 'I > 2\s(I)'
_cod_data_source_file 2000258.cif
_cod_data_source_block datosm
_cod_depositor_comments 'Adding full bibliography for 4038765--4038772.cif.'
_cod_original_cell_volume 2080(2)
_cod_database_code 4038768
_shelx_shelxl_version_number 2018/3
_shelx_space_group_comment
;
The symmetry employed for this shelxl refinement is uniquely defined
by the following loop, which should always be used as a source of
symmetry information in preference to the above space-group names.
They are only intended as comments.
;
_shelx_estimated_absorpt_t_max 0.992
_shelx_estimated_absorpt_t_min 0.985
_olex2_refinement_description
;
1. Fixed Uiso
 At 1.2 times of:
  All C(H) groups, All C(H,H) groups
 At 1.5 times of:
  All C(H,H,H) groups, All O(H) groups
2.a Ternary CH refined with riding coordinates:
 C7(H7)
2.b Secondary CH2 refined with riding coordinates:
 C21(H21A,H21B), C23(H23A,H23B)
2.c Aromatic/amide H refined with riding coordinates:
 C2(H2), C3(H3), C4(H4), C5(H5), C9(H9), C10(H10), C11(H11), C12(H12),
 C13(H13), C15(H15), C16(H16), C17(H17), C18(H18), C19(H19)
2.d Idealised Me refined as rotating group:
 C22(H22A,H22B,H22C), C24(H24A,H24B,H24C)
2.e Idealised tetrahedral OH refined as rotating group:
 O1(H1)
;
_olex2_date_sample_data_collection 2019-09-24
_olex2_date_sample_submission 2019-09-23
_olex2_submission_original_sample_id c480
_olex2_submission_special_instructions 'No special instructions were received'

loop_
_space_group_symop_operation_xyz
'x, y, z'
'-x+1/2, y+1/2, -z+1/2'
'-x, -y, -z'
'x-1/2, -y-1/2, z-1/2'

loop_
_atom_site_label
_atom_site_type_symbol
_atom_site_fract_x
_atom_site_fract_y
_atom_site_fract_z
_atom_site_U_iso_or_equiv
_atom_site_adp_type
_atom_site_occupancy
_atom_site_site_symmetry_order
_atom_site_calc_flag
_atom_site_refinement_flags_posn
_atom_site_refinement_flags_adp
_atom_site_refinement_flags_occupancy
_atom_site_disorder_assembly
_atom_site_disorder_group
O1 O 1.03549(17) -0.14508(9) 0.68075(13) 0.0744(5) Uani 1 1 d . . . . .
H1 H 1.082513 -0.100046 0.699675 0.112 Uiso 1 1 calc GR . . . .
O2 O 1.18668(14) -0.00338(9) 0.73602(10) 0.0552(4) Uani 1 1 d . . . . .
N1 N 0.97963(16) 0.07245(9) 0.74498(10) 0.0378(4) Uani 1 1 d . . . . .
N2 N 1.19379(16) 0.14391(11) 0.73381(11) 0.0462(4) Uani 1 1 d . . . . .
C1 C 0.8937(2) -0.12416(13) 0.65448(15) 0.0526(6) Uani 1 1 d . . . . .
C2 C 0.8146(3) -0.17187(16) 0.58164(18) 0.0728(7) Uani 1 1 d . . . . .
H2 H 0.859556 -0.216511 0.552255 0.087 Uiso 1 1 calc R . . . .
C3 C 0.6716(3) -0.15468(17) 0.55198(18) 0.0790(8) Uani 1 1 d . . . . .
H3 H 0.618132 -0.187726 0.502079 0.095 Uiso 1 1 calc R . . . .
C4 C 0.6041(3) -0.08987(16) 0.59372(18) 0.0716(7) Uani 1 1 d . . . . .
H4 H 0.505172 -0.077787 0.572655 0.086 Uiso 1 1 calc R . . . .
C5 C 0.6837(2) -0.04308(13) 0.66668(15) 0.0542(6) Uani 1 1 d . . . . .
H5 H 0.637990 0.001816 0.695188 0.065 Uiso 1 1 calc R . . . .
C6 C 0.8287(2) -0.05950(12) 0.69988(13) 0.0417(5) Uani 1 1 d . . . . .
C7 C 0.9165(2) -0.00793(11) 0.77912(13) 0.0378(5) Uani 1 1 d . . . . .
H7 H 1.000157 -0.045980 0.804927 0.045 Uiso 1 1 calc R . . . .
C8 C 0.8437(2) 0.01179(12) 0.86179(13) 0.0371(5) Uani 1 1 d . . . . .
C9 C 0.7431(2) -0.04522(13) 0.88592(15) 0.0503(6) Uani 1 1 d . . . . .
H9 H 0.710949 -0.093405 0.846458 0.060 Uiso 1 1 calc R . . . .
C10 C 0.6892(2) -0.03254(15) 0.96693(17) 0.0625(7) Uani 1 1 d . . . . .
H10 H 0.620833 -0.072388 0.982582 0.075 Uiso 1 1 calc R . . . .
C11 C 0.7331(2) 0.03670(15) 1.02488(16) 0.0598(6) Uani 1 1 d . . . . .
H11 H 0.694507 0.045526 1.079849 0.072 Uiso 1 1 calc R . . . .
C12 C 0.8338(2) 0.09322(14) 1.00232(14) 0.0562(6) Uani 1 1 d . . . . .
H12 H 0.865622 0.141105 1.042307 0.067 Uiso 1 1 calc R . . . .
C13 C 0.8889(2) 0.08089(13) 0.92204(14) 0.0478(5) Uani 1 1 d . . . . .
H13 H 0.958922 0.120290 0.907703 0.057 Uiso 1 1 calc R . . . .
C14 C 0.8858(2) 0.12475(12) 0.67753(14) 0.0395(5) Uani 1 1 d . . . . .
C15 C 0.7852(2) 0.17933(12) 0.70527(15) 0.0461(5) Uani 1 1 d . . . . .
H15 H 0.779653 0.183780 0.769623 0.055 Uiso 1 1 calc R . . . .
C16 C 0.6931(2) 0.22726(14) 0.63931(18) 0.0583(6) Uani 1 1 d . . . . .
H16 H 0.622585 0.263582 0.658139 0.070 Uiso 1 1 calc R . . . .
C17 C 0.7034(3) 0.22240(16) 0.54632(18) 0.0678(7) Uani 1 1 d . . . . .
H17 H 0.641734 0.256566 0.501231 0.081 Uiso 1 1 calc R . . . .
C18 C 0.8025(3) 0.16835(16) 0.51877(17) 0.0708(7) Uani 1 1 d . . . . .
H18 H 0.808709 0.164846 0.454453 0.085 Uiso 1 1 calc R . . . .
C19 C 0.8931(2) 0.11906(13) 0.58360(15) 0.0530(6) Uani 1 1 d . . . . .
H19 H 0.960717 0.081118 0.563859 0.064 Uiso 1 1 calc R . . . .
C20 C 1.1237(2) 0.06753(13) 0.73749(13) 0.0417(5) Uani 1 1 d . . . . .
C21 C 1.1482(2) 0.22821(13) 0.76587(15) 0.0528(6) Uani 1 1 d . . . . .
H21A H 1.224911 0.250661 0.816021 0.063 Uiso 1 1 calc R . . . .
H21B H 1.061656 0.219049 0.793382 0.063 Uiso 1 1 calc R . . . .
C22 C 1.1150(3) 0.29684(14) 0.68936(18) 0.0765(8) Uani 1 1 d . . . . .
H22A H 1.199151 0.305289 0.660344 0.115 Uiso 1 1 calc GR . . . .
H22B H 1.090733 0.352009 0.716605 0.115 Uiso 1 1 calc GR . . . .
H22C H 1.033771 0.277447 0.641813 0.115 Uiso 1 1 calc GR . . . .
C23 C 1.3436(2) 0.13930(14) 0.72100(17) 0.0612(6) Uani 1 1 d . . . . .
H23A H 1.369056 0.194830 0.693476 0.073 Uiso 1 1 calc R . . . .
H23B H 1.352716 0.092001 0.676158 0.073 Uiso 1 1 calc R . . . .
C24 C 1.4483(2) 0.12277(16) 0.81136(19) 0.0760(8) Uani 1 1 d . . . . .
H24A H 1.433516 0.166113 0.858142 0.114 Uiso 1 1 calc GR . . . .
H24B H 1.546578 0.127313 0.800124 0.114 Uiso 1 1 calc GR . . . .
H24C H 1.432576 0.064182 0.834388 0.114 Uiso 1 1 calc GR . . . .

loop_
_atom_site_aniso_label
_atom_site_aniso_U_11
_atom_site_aniso_U_22
_atom_site_aniso_U_33
_atom_site_aniso_U_23
_atom_site_aniso_U_13
_atom_site_aniso_U_12
O1 0.0622(12) 0.0627(10) 0.0996(14) -0.0300(10) 0.0189(10) 0.0053(8)
O2 0.0446(9) 0.0510(9) 0.0721(11) 0.0005(8) 0.0162(8) 0.0083(7)
N1 0.0329(9) 0.0402(9) 0.0401(9) 0.0073(8) 0.0066(8) -0.0009(7)
N2 0.0369(10) 0.0506(11) 0.0523(11) 0.0008(9) 0.0117(8) -0.0063(8)
C1 0.0524(15) 0.0507(13) 0.0548(14) -0.0092(12) 0.0101(12) -0.0044(11)
C2 0.079(2) 0.0684(17) 0.0714(18) -0.0260(14) 0.0143(16) -0.0087(14)
C3 0.094(2) 0.0749(18) 0.0607(17) -0.0222(15) -0.0045(16) -0.0197(16)
C4 0.0618(17) 0.0715(17) 0.0706(17) -0.0051(15) -0.0152(14) -0.0096(14)
C5 0.0539(15) 0.0481(13) 0.0556(14) -0.0028(11) -0.0023(12) -0.0020(11)
C6 0.0438(13) 0.0417(12) 0.0389(12) 0.0013(10) 0.0063(10) -0.0034(10)
C7 0.0381(12) 0.0367(11) 0.0374(11) 0.0013(9) 0.0045(9) 0.0028(9)
C8 0.0380(12) 0.0363(11) 0.0365(11) 0.0038(9) 0.0059(9) 0.0038(9)
C9 0.0558(14) 0.0457(12) 0.0530(14) -0.0028(11) 0.0190(12) -0.0053(10)
C10 0.0648(16) 0.0627(15) 0.0672(16) 0.0041(14) 0.0312(13) -0.0100(12)
C11 0.0726(17) 0.0642(15) 0.0484(14) 0.0011(13) 0.0268(13) 0.0050(13)
C12 0.0737(17) 0.0551(14) 0.0398(13) -0.0045(11) 0.0103(12) -0.0007(12)
C13 0.0543(14) 0.0504(13) 0.0378(12) 0.0003(11) 0.0063(10) -0.0065(10)
C14 0.0375(12) 0.0404(12) 0.0394(12) 0.0044(10) 0.0042(10) -0.0034(9)
C15 0.0407(13) 0.0483(13) 0.0493(13) 0.0047(11) 0.0089(11) -0.0010(10)
C16 0.0458(14) 0.0517(14) 0.0764(18) 0.0129(13) 0.0090(13) 0.0078(11)
C17 0.0597(17) 0.0692(17) 0.0674(18) 0.0244(14) -0.0058(14) 0.0053(13)
C18 0.0788(19) 0.0867(19) 0.0427(14) 0.0131(14) 0.0007(14) 0.0113(15)
C19 0.0554(15) 0.0594(14) 0.0433(13) 0.0011(11) 0.0070(12) 0.0058(11)
C20 0.0381(12) 0.0489(13) 0.0386(12) 0.0008(10) 0.0085(10) 0.0005(11)
C21 0.0491(14) 0.0500(13) 0.0584(14) -0.0074(12) 0.0081(11) -0.0102(11)
C22 0.0771(18) 0.0546(15) 0.097(2) 0.0159(15) 0.0147(16) -0.0054(13)
C23 0.0456(15) 0.0684(15) 0.0747(17) 0.0081(13) 0.0246(13) -0.0038(11)
C24 0.0415(15) 0.0858(19) 0.098(2) 0.0136(16) 0.0068(15) -0.0001(12)

loop_
_atom_type_symbol
_atom_type_description
_atom_type_scat_dispersion_real
_atom_type_scat_dispersion_imag
_atom_type_scat_source
C C 0.0033 0.0016 'International Tables Vol C Tables 4.2.6.8 and 6.1.1.4'
H H 0.0000 0.0000 'International Tables Vol C Tables 4.2.6.8 and 6.1.1.4'
N N 0.0061 0.0033 'International Tables Vol C Tables 4.2.6.8 and 6.1.1.4'
O O 0.0106 0.0060 'International Tables Vol C Tables 4.2.6.8 and 6.1.1.4'

loop_
_geom_angle_atom_site_label_1
_geom_angle_atom_site_label_2
_geom_angle_atom_site_label_3
_geom_angle
_geom_angle_site_symmetry_1
_geom_angle_site_symmetry_3
_geom_angle_publ_flag
C1 O1 H1 109.5 . . ?
C14 N1 C7 116.76(15) . . ?
C20 N1 C7 116.23(15) . . ?
C20 N1 C14 117.85(16) . . ?
C20 N2 C21 125.00(17) . . ?
C20 N2 C23 117.25(17) . . ?
C21 N2 C23 115.66(16) . . ?
O1 C1 C2 116.9(2) . . ?
O1 C1 C6 122.26(19) . . ?
C2 C1 C6 120.8(2) . . ?
C1 C2 H2 120.0 . . ?
C3 C2 C1 120.1(2) . . ?
C3 C2 H2 120.0 . . ?
C2 C3 H3 119.5 . . ?
C2 C3 C4 120.9(2) . . ?
C4 C3 H3 119.5 . . ?
C3 C4 H4 120.7 . . ?
C5 C4 C3 118.6(2) . . ?
C5 C4 H4 120.7 . . ?
C4 C5 H5 118.9 . . ?
C4 C5 C6 122.3(2) . . ?
C6 C5 H5 118.9 . . ?
C1 C6 C7 120.17(19) . . ?
C5 C6 C1 117.37(19) . . ?
C5 C6 C7 122.42(18) . . ?
N1 C7 C6 112.06(15) . . ?
N1 C7 H7 105.4 . . ?
N1 C7 C8 111.58(14) . . ?
C6 C7 H7 105.4 . . ?
C6 C7 C8 115.99(16) . . ?
C8 C7 H7 105.4 . . ?
C9 C8 C7 120.67(17) . . ?
C9 C8 C13 117.76(18) . . ?
C13 C8 C7 121.07(17) . . ?
C8 C9 H9 119.7 . . ?
C10 C9 C8 120.6(2) . . ?
C10 C9 H9 119.7 . . ?
C9 C10 H10 119.5 . . ?
C11 C10 C9 120.9(2) . . ?
C11 C10 H10 119.5 . . ?
C10 C11 H11 120.5 . . ?
C10 C11 C12 119.1(2) . . ?
C12 C11 H11 120.5 . . ?
C11 C12 H12 119.7 . . ?
C11 C12 C13 120.5(2) . . ?
C13 C12 H12 119.7 . . ?
C8 C13 H13 119.4 . . ?
C12 C13 C8 121.10(19) . . ?
C12 C13 H13 119.4 . . ?
C15 C14 N1 120.66(18) . . ?
C19 C14 N1 119.88(18) . . ?
C19 C14 C15 119.44(19) . . ?
C14 C15 H15 120.0 . . ?
C16 C15 C14 120.0(2) . . ?
C16 C15 H15 120.0 . . ?
C15 C16 H16 120.0 . . ?
C17 C16 C15 120.0(2) . . ?
C17 C16 H16 120.0 . . ?
C16 C17 H17 120.0 . . ?
C18 C17 C16 120.1(2) . . ?
C18 C17 H17 120.0 . . ?
C17 C18 H18 119.8 . . ?
C17 C18 C19 120.5(2) . . ?
C19 C18 H18 119.8 . . ?
C14 C19 H19 120.0 . . ?
C18 C19 C14 120.0(2) . . ?
C18 C19 H19 120.0 . . ?
O2 C20 N1 122.04(18) . . ?
O2 C20 N2 121.00(19) . . ?
N2 C20 N1 116.94(17) . . ?
N2 C21 H21A 108.7 . . ?
N2 C21 H21B 108.7 . . ?
N2 C21 C22 114.20(19) . . ?
H21A C21 H21B 107.6 . . ?
C22 C21 H21A 108.7 . . ?
C22 C21 H21B 108.7 . . ?
C21 C22 H22A 109.5 . . ?
C21 C22 H22B 109.5 . . ?
C21 C22 H22C 109.5 . . ?
H22A C22 H22B 109.5 . . ?
H22A C22 H22C 109.5 . . ?
H22B C22 H22C 109.5 . . ?
N2 C23 H23A 109.0 . . ?
N2 C23 H23B 109.0 . . ?
N2 C23 C24 112.98(19) . . ?
H23A C23 H23B 107.8 . . ?
C24 C23 H23A 109.0 . . ?
C24 C23 H23B 109.0 . . ?
C23 C24 H24A 109.5 . . ?
C23 C24 H24B 109.5 . . ?
C23 C24 H24C 109.5 . . ?
H24A C24 H24B 109.5 . . ?
H24A C24 H24C 109.5 . . ?
H24B C24 H24C 109.5 . . ?

loop_
_geom_bond_atom_site_label_1
_geom_bond_atom_site_label_2
_geom_bond_distance
_geom_bond_site_symmetry_2
_geom_bond_publ_flag
O1 H1 0.8400 . ?
O1 C1 1.367(3) . ?
O2 C20 1.243(2) . ?
N1 C7 1.496(2) . ?
N1 C14 1.439(2) . ?
N1 C20 1.395(2) . ?
N2 C20 1.353(2) . ?
N2 C21 1.467(2) . ?
N2 C23 1.471(3) . ?
C1 C2 1.386(3) . ?
C1 C6 1.398(3) . ?
C2 H2 0.9500 . ?
C2 C3 1.370(3) . ?
C3 H3 0.9500 . ?
C3 C4 1.383(3) . ?
C4 H4 0.9500 . ?
C4 C5 1.382(3) . ?
C5 H5 0.9500 . ?
C5 C6 1.393(3) . ?
C6 C7 1.512(3) . ?
C7 H7 1.0000 . ?
C7 C8 1.526(3) . ?
C8 C9 1.388(3) . ?
C8 C13 1.390(3) . ?
C9 H9 0.9500 . ?
C9 C10 1.384(3) . ?
C10 H10 0.9500 . ?
C10 C11 1.371(3) . ?
C11 H11 0.9500 . ?
C11 C12 1.375(3) . ?
C12 H12 0.9500 . ?
C12 C13 1.380(3) . ?
C13 H13 0.9500 . ?
C14 C15 1.386(3) . ?
C14 C19 1.384(3) . ?
C15 H15 0.9500 . ?
C15 C16 1.382(3) . ?
C16 H16 0.9500 . ?
C16 C17 1.377(3) . ?
C17 H17 0.9500 . ?
C17 C18 1.369(3) . ?
C18 H18 0.9500 . ?
C18 C19 1.377(3) . ?
C19 H19 0.9500 . ?
C21 H21A 0.9900 . ?
C21 H21B 0.9900 . ?
C21 C22 1.521(3) . ?
C22 H22A 0.9800 . ?
C22 H22B 0.9800 . ?
C22 H22C 0.9800 . ?
C23 H23A 0.9900 . ?
C23 H23B 0.9900 . ?
C23 C24 1.512(3) . ?
C24 H24A 0.9800 . ?
C24 H24B 0.9800 . ?
C24 H24C 0.9800 . ?

loop_
_geom_torsion_atom_site_label_1
_geom_torsion_atom_site_label_2
_geom_torsion_atom_site_label_3
_geom_torsion_atom_site_label_4
_geom_torsion
_geom_torsion_site_symmetry_1
_geom_torsion_site_symmetry_2
_geom_torsion_site_symmetry_3
_geom_torsion_site_symmetry_4
_geom_torsion_publ_flag
O1 C1 C2 C3 179.7(2) . . . . ?
O1 C1 C6 C5 179.47(19) . . . . ?
O1 C1 C6 C7 1.9(3) . . . . ?
N1 C7 C8 C9 160.38(17) . . . . ?
N1 C7 C8 C13 -27.9(2) . . . . ?
N1 C14 C15 C16 -178.13(17) . . . . ?
N1 C14 C19 C18 179.33(18) . . . . ?
C1 C2 C3 C4 0.1(4) . . . . ?
C1 C6 C7 N1 89.9(2) . . . . ?
C1 C6 C7 C8 -140.37(18) . . . . ?
C2 C1 C6 C5 -2.3(3) . . . . ?
C2 C1 C6 C7 -179.90(19) . . . . ?
C2 C3 C4 C5 -0.5(4) . . . . ?
C3 C4 C5 C6 -0.5(3) . . . . ?
C4 C5 C6 C1 1.9(3) . . . . ?
C4 C5 C6 C7 179.44(19) . . . . ?
C5 C6 C7 N1 -87.6(2) . . . . ?
C5 C6 C7 C8 42.2(3) . . . . ?
C6 C1 C2 C3 1.4(3) . . . . ?
C6 C7 C8 C9 30.4(3) . . . . ?
C6 C7 C8 C13 -157.87(17) . . . . ?
C7 N1 C14 C15 77.2(2) . . . . ?
C7 N1 C14 C19 -101.1(2) . . . . ?
C7 N1 C20 O2 17.5(3) . . . . ?
C7 N1 C20 N2 -161.20(16) . . . . ?
C7 C8 C9 C10 172.64(18) . . . . ?
C7 C8 C13 C12 -173.02(18) . . . . ?
C8 C9 C10 C11 0.4(3) . . . . ?
C9 C8 C13 C12 -1.1(3) . . . . ?
C9 C10 C11 C12 -1.0(3) . . . . ?
C10 C11 C12 C13 0.6(3) . . . . ?
C11 C12 C13 C8 0.5(3) . . . . ?
C13 C8 C9 C10 0.7(3) . . . . ?
C14 N1 C7 C6 45.6(2) . . . . ?
C14 N1 C7 C8 -86.36(19) . . . . ?
C14 N1 C20 O2 -128.4(2) . . . . ?
C14 N1 C20 N2 52.9(2) . . . . ?
C14 C15 C16 C17 -1.5(3) . . . . ?
C15 C14 C19 C18 1.0(3) . . . . ?
C15 C16 C17 C18 1.7(4) . . . . ?
C16 C17 C18 C19 -0.5(4) . . . . ?
C17 C18 C19 C14 -0.8(4) . . . . ?
C19 C14 C15 C16 0.2(3) . . . . ?
C20 N1 C7 C6 -100.65(19) . . . . ?
C20 N1 C7 C8 127.37(17) . . . . ?
C20 N1 C14 C15 -137.10(18) . . . . ?
C20 N1 C14 C19 44.6(2) . . . . ?
C20 N2 C21 C22 -118.6(2) . . . . ?
C20 N2 C23 C24 -82.2(2) . . . . ?
C21 N2 C20 O2 -158.35(19) . . . . ?
C21 N2 C20 N1 20.3(3) . . . . ?
C21 N2 C23 C24 82.2(2) . . . . ?
C23 N2 C20 O2 4.4(3) . . . . ?
C23 N2 C20 N1 -176.91(17) . . . . ?
C23 N2 C21 C22 78.4(2) . . . . ?
